data_4069078
loop_
_publ_author_name
'Tang, Christina Y.'
'Smith, William'
'Vidovic, Dragoslav'
'Thompson, Amber L.'
'Chaplin, Adrian B.'
'Aldridge, Simon'

_publ_section_title
;
 Sterically Encumbered Iridium Bis(N-heterocyclic carbene) Systems:
 Multiple C&#x2212;H Activation Processes and Isomeric Normal/Abnormal
 Carbene Complexes
;
_journal_issue 10
_journal_name_full Organometallics
_journal_page_first 3059
_journal_paper_doi 10.1021/om9000082
_journal_volume 28
_journal_year 2009
_chemical_formula_moiety 'C42 H48 Cl1 Ir1 N4'
_chemical_formula_sum 'C42 H48 Cl Ir N4'
_chemical_formula_weight 836.54
_space_group_IT_number 14
_symmetry_cell_setting monoclinic
_symmetry_space_group_name_Hall '-P 2yn'
_symmetry_space_group_name_H-M 'P 1 21/n 1'
_atom_sites_solution_hydrogens geom
_atom_sites_solution_primary direct
_audit_creation_date 08-12-23
_audit_creation_method CRYSTALS_ver_12.86
_cell_angle_alpha 90
_cell_angle_beta 104.2494(8)
_cell_angle_gamma 90
_cell_formula_units_Z 4
_cell_length_a 16.0552(4)
_cell_length_b 12.3306(4)
_cell_length_c 20.7650(6)
_cell_measurement_reflns_used 117159
_cell_measurement_temperature 150
_cell_measurement_theta_max 20
_cell_measurement_theta_min 5
_cell_volume 3984.4(2)
_computing_cell_refinement 'DENZO/SCALEPACK (Otwinowski & Minor, 1997)'
_computing_data_collection 'COLLECT (Nonius, 1997-2001).'
_computing_data_reduction 'DENZO/SCALEPACK (Otwinowski & Minor, 1997)'
_computing_molecular_graphics 'CAMERON (Watkin et al., 1996)'
_computing_publication_material 'CRYSTALS (Betteridge et al., 2003)'
_computing_structure_refinement 'CRYSTALS (Betteridge et al., 2003)'
_computing_structure_solution 'SHELXS 86 (Sheldrick, 1986)'
_diffrn_ambient_temperature 150
_diffrn_measured_fraction_theta_full 0.984
_diffrn_measured_fraction_theta_max 0.984
_diffrn_measurement_device 'Nonius KappaCCD'
_diffrn_measurement_device_type Area
_diffrn_measurement_method \w
_diffrn_radiation_monochromator graphite
_diffrn_radiation_type 'Mo K\a'
_diffrn_radiation_wavelength 0.71073
_diffrn_reflns_av_R_equivalents 0.074
_diffrn_reflns_limit_h_max 15
_diffrn_reflns_limit_h_min -15
_diffrn_reflns_limit_k_max 12
_diffrn_reflns_limit_k_min 0
_diffrn_reflns_limit_l_max 20
_diffrn_reflns_limit_l_min 0
_diffrn_reflns_number 22348
_diffrn_reflns_theta_full 19.990
_diffrn_reflns_theta_max 20.398
_diffrn_reflns_theta_min 5.119
_diffrn_standards_number 0
_exptl_absorpt_coefficient_mu 3.450
_exptl_absorpt_correction_T_max 0.90
_exptl_absorpt_correction_T_min 0.83
_exptl_absorpt_correction_type multi-scan
_exptl_absorpt_process_details 'DENZO/SCALEPACK (Otwinowski & Minor, 1997)'
_exptl_crystal_colour clear_intense_orange
_exptl_crystal_density_diffrn 1.394
_exptl_crystal_density_meas ?
_exptl_crystal_density_method 'not measured'
_exptl_crystal_description block
_exptl_crystal_F_000 1688
_exptl_crystal_size_max 0.05
_exptl_crystal_size_mid 0.05
_exptl_crystal_size_min 0.03
_platon_squeeze_details
;
The discrete Fourier transform of the void region were treated as 
contributions to the A and B parts of the calculated structure factors.
;
_refine_diff_density_max 0.51
_refine_diff_density_min -0.71
_refine_ls_extinction_method None
_refine_ls_goodness_of_fit_ref 1.0678
_refine_ls_hydrogen_treatment constr
_refine_ls_matrix_type full
_refine_ls_number_parameters 433
_refine_ls_number_reflns 3323
_refine_ls_number_restraints 463
_refine_ls_R_factor_all 0.0407
_refine_ls_R_factor_gt 0.0306
_refine_ls_shift/su_max 0.001976
_refine_ls_structure_factor_coef F
_refine_ls_weighting_details
;
 Method, part 1, Chebychev polynomial, (Watkin, 1994, Prince, 1982) 
 [weight] = 1.0/[A~0~*T~0~(x)+A~1~*T~1~(x) ... +A~n-1~]*T~n-1~(x)] 
 where A~i~ are the Chebychev coefficients listed below and x= Fcalc/Fmax 
 Method = Robust Weighting (Prince, 1982) 
 W = [weight] * [1-(deltaF/6*sigmaF)^2^]^2^ 
 A~i~ are: 
 0.709 0.395 0.574 
;
_refine_ls_weighting_scheme calc
_refine_ls_wR_factor_all 0.0352
_refine_ls_wR_factor_gt 0.0315
_refine_ls_wR_factor_ref 0.0315
_reflns_limit_h_max 15
_reflns_limit_h_min -15
_reflns_limit_k_max 12
_reflns_limit_k_min 0
_reflns_limit_l_max 20
_reflns_limit_l_min 0
_reflns_number_gt 3323
_reflns_number_total 3879
_reflns_threshold_expression I>2.0\s(I)
_oxford_diffrn_Wilson_B_factor 2.07
_oxford_diffrn_Wilson_scale 121.24
_oxford_refine_ls_r_factor_ref 0.0306
_oxford_refine_ls_scale 0.09131(14)
_oxford_reflns_number_all 3878
_oxford_reflns_threshold_expression_ref I>2.0\s(I)
_cod_data_source_file om9000082_si_001.cif
_cod_data_source_block Ir-IMes-IMesPrime-HCl
_cod_depositor_comments
;
The following automatic conversions were performed:

'_symmetry_cell_setting' value 'Monoclinic' changed to 'monoclinic'
according to /home/saulius/struct/CIF-dictionaries/cif_core.dic
dictionary named 'cif_core.dic' version 2.4.2 from 2011-04-26.

Automatic conversion script
Id: cif_fix_values 1715 2011-07-08 13:25:40Z adriana 

The following automatic conversions were performed:

'_exptl_crystal_density_meas' value 'not measured' was changed to '?'
- the value is perceived as not measured.

Automatic conversion script
Id: cif_fix_values 3008 2015-01-20 13:52:24Z robertas 
;
_cod_original_sg_symbol_H-M 'P 1 21/n 1 '
_cod_original_formula_sum 'C42 H48 Cl1 Ir1 N4'
_cod_database_code 4069078

loop_
_symmetry_equiv_pos_as_xyz
x,y,z
-x,-y,-z
-x+1/2,y+1/2,-z+1/2
x+1/2,-y+1/2,z+1/2

loop_
_atom_site_label
_atom_site_type_symbol
_atom_site_fract_x
_atom_site_fract_y
_atom_site_fract_z
_atom_site_U_iso_or_equiv
_atom_site_occupancy
_atom_site_adp_type
_atom_site_refinement_flags_posn
_atom_site_refinement_flags_adp
Ir1 Ir 0.490689(11) 0.095277(15) 0.755431(9) 0.0262 1.0000 Uani . U
Cl2 Cl 0.44203(8) 0.25834(11) 0.80002(7) 0.0405 1.0000 Uani . U
C3 C 0.3695(3) 0.0341(4) 0.7324(2) 0.0285 1.0000 Uani . U
N4 N 0.3204(3) -0.0096(4) 0.7703(2) 0.0364 1.0000 Uani . U
C5 C 0.2379(3) -0.0369(5) 0.7346(3) 0.0486 1.0000 Uani . U
C6 C 0.2344(3) -0.0105(5) 0.6719(3) 0.0462 1.0000 Uani . U
N7 N 0.3127(3) 0.0341(4) 0.6701(2) 0.0344 1.0000 Uani . U
C8 C 0.3515(3) -0.0364(5) 0.8411(3) 0.0374 1.0000 Uani . U
C9 C 0.3886(3) -0.1375(5) 0.8575(3) 0.0390 1.0000 Uani . U
C10 C 0.4173(3) -0.1613(5) 0.9249(3) 0.0473 1.0000 Uani . U
C11 C 0.4062(4) -0.0922(5) 0.9731(3) 0.0478 1.0000 Uani . U
C12 C 0.3650(4) 0.0060(5) 0.9542(3) 0.0473 1.0000 Uani . U
C13 C 0.3366(3) 0.0358(5) 0.8889(3) 0.0441 1.0000 Uani . U
C14 C 0.3915(4) -0.2189(5) 0.8053(3) 0.0521 1.0000 Uani . U
C15 C 0.4331(5) -0.1226(7) 1.0451(3) 0.0689 1.0000 Uani . U
C16 C 0.2907(4) 0.1409(5) 0.8699(3) 0.0557 1.0000 Uani . U
C17 C 0.3344(3) 0.0629(4) 0.6090(2) 0.0321 1.0000 Uani . U
C18 C 0.3540(3) -0.0188(4) 0.5694(3) 0.0393 1.0000 Uani . U
C19 C 0.3729(4) 0.0092(5) 0.5119(3) 0.0426 1.0000 Uani . U
C20 C 0.3712(4) 0.1145(5) 0.4892(3) 0.0414 1.0000 Uani . U
C21 C 0.3483(3) 0.1946(4) 0.5295(2) 0.0353 1.0000 Uani . U
C22 C 0.3296(3) 0.1722(4) 0.5896(2) 0.0317 1.0000 Uani . U
C23 C 0.3577(5) -0.1366(5) 0.5916(3) 0.0590 1.0000 Uani . U
C24 C 0.3922(5) 0.1426(6) 0.4238(3) 0.0598 1.0000 Uani . U
C25 C 0.3106(4) 0.2609(5) 0.6308(3) 0.0448 1.0000 Uani . U
C26 C 0.6114(3) 0.1511(4) 0.7667(2) 0.0297 1.0000 Uani . U
N27 N 0.6422(2) 0.2389(3) 0.7397(2) 0.0333 1.0000 Uani . U
C28 C 0.7305(3) 0.2333(4) 0.7489(3) 0.0379 1.0000 Uani . U
C29 C 0.7570(3) 0.1436(4) 0.7822(3) 0.0381 1.0000 Uani . U
N30 N 0.6845(2) 0.0947(3) 0.7956(2) 0.0330 1.0000 Uani . U
C31 C 0.5911(3) 0.3273(4) 0.7037(3) 0.0333 1.0000 Uani . U
C32 C 0.5788(3) 0.4192(4) 0.7396(3) 0.0412 1.0000 Uani . U
C33 C 0.5293(4) 0.5014(5) 0.7031(3) 0.0465 1.0000 Uani . U
C34 C 0.4930(4) 0.4951(5) 0.6359(3) 0.0463 1.0000 Uani . U
C35 C 0.5088(3) 0.4019(4) 0.6035(3) 0.0412 1.0000 Uani . U
C36 C 0.5574(3) 0.3173(4) 0.6356(3) 0.0381 1.0000 Uani . U
C37 C 0.6186(4) 0.4290(5) 0.8128(3) 0.0539 1.0000 Uani . U
C38 C 0.4396(4) 0.5852(5) 0.5990(4) 0.0703 1.0000 Uani . U
C39 C 0.5765(3) 0.2184(5) 0.5983(3) 0.0434 1.0000 Uani . U
C40 C 0.6815(3) -0.0053(4) 0.8288(3) 0.0305 1.0000 Uani . U
C41 C 0.7393(3) -0.0274(4) 0.8894(3) 0.0360 1.0000 Uani . U
C42 C 0.7326(3) -0.1260(4) 0.9189(3) 0.0388 1.0000 Uani . U
C43 C 0.6705(4) -0.2028(4) 0.8921(3) 0.0428 1.0000 Uani . U
C44 C 0.6125(3) -0.1771(4) 0.8334(2) 0.0325 1.0000 Uani . U
C45 C 0.6155(3) -0.0780(4) 0.7998(2) 0.0278 1.0000 Uani . U
C46 C 0.8037(4) 0.0551(5) 0.9254(3) 0.0534 1.0000 Uani . U
C47 C 0.6650(4) -0.3068(5) 0.9275(3) 0.0624 1.0000 Uani . U
C48 C 0.5510(3) -0.0466(4) 0.7376(2) 0.0301 1.0000 Uani . U
H11 H 0.4899 0.1092 0.6894 0.0308 1.0000 Uiso R .
H51 H 0.1951 -0.0683 0.7510 0.0590 1.0000 Uiso R .
H61 H 0.1890 -0.0198 0.6357 0.0548 1.0000 Uiso R .
H101 H 0.4452 -0.2282 0.9366 0.0567 1.0000 Uiso R .
H121 H 0.3558 0.0529 0.9871 0.0549 1.0000 Uiso R .
H141 H 0.4181 -0.1867 0.7725 0.0749 1.0000 Uiso R .
H142 H 0.4247 -0.2806 0.8259 0.0751 1.0000 Uiso R .
H143 H 0.3335 -0.2405 0.7844 0.0750 1.0000 Uiso R .
H151 H 0.4438 -0.0587 1.0722 0.1021 1.0000 Uiso R .
H152 H 0.4847 -0.1653 1.0520 0.1019 1.0000 Uiso R .
H153 H 0.3894 -0.1640 1.0573 0.1021 1.0000 Uiso R .
H161 H 0.2714 0.1694 0.9059 0.0801 1.0000 Uiso R .
H162 H 0.3291 0.1913 0.8574 0.0801 1.0000 Uiso R .
H163 H 0.2425 0.1290 0.8328 0.0801 1.0000 Uiso R .
H191 H 0.3884 -0.0453 0.4861 0.0503 1.0000 Uiso R .
H211 H 0.3450 0.2654 0.5149 0.0433 1.0000 Uiso R .
H231 H 0.3033 -0.1571 0.5992 0.0872 1.0000 Uiso R .
H232 H 0.3699 -0.1825 0.5581 0.0868 1.0000 Uiso R .
H233 H 0.4008 -0.1468 0.6321 0.0871 1.0000 Uiso R .
H241 H 0.4214 0.2102 0.4285 0.0874 1.0000 Uiso R .
H242 H 0.3399 0.1462 0.3900 0.0870 1.0000 Uiso R .
H243 H 0.4287 0.0880 0.4121 0.0871 1.0000 Uiso R .
H251 H 0.2946 0.3232 0.6032 0.0679 1.0000 Uiso R .
H252 H 0.3612 0.2764 0.6658 0.0679 1.0000 Uiso R .
H253 H 0.2651 0.2388 0.6495 0.0682 1.0000 Uiso R .
H281 H 0.7644 0.2841 0.7344 0.0464 1.0000 Uiso R .
H291 H 0.8125 0.1182 0.7949 0.0468 1.0000 Uiso R .
H331 H 0.5198 0.5635 0.7252 0.0532 1.0000 Uiso R .
H351 H 0.4848 0.3951 0.5583 0.0497 1.0000 Uiso R .
H371 H 0.6002 0.4947 0.8289 0.0796 1.0000 Uiso R .
H372 H 0.6799 0.4308 0.8206 0.0799 1.0000 Uiso R .
H373 H 0.6026 0.3685 0.8365 0.0798 1.0000 Uiso R .
H381 H 0.4509 0.5908 0.5556 0.1019 1.0000 Uiso R .
H382 H 0.4540 0.6522 0.6222 0.1019 1.0000 Uiso R .
H383 H 0.3800 0.5688 0.5947 0.1020 1.0000 Uiso R .
H391 H 0.5498 0.2270 0.5518 0.0660 1.0000 Uiso R .
H392 H 0.6372 0.2102 0.6042 0.0657 1.0000 Uiso R .
H393 H 0.5527 0.1556 0.6151 0.0659 1.0000 Uiso R .
H421 H 0.7727 -0.1402 0.9587 0.0487 1.0000 Uiso R .
H441 H 0.5692 -0.2262 0.8153 0.0393 1.0000 Uiso R .
H461 H 0.7798 0.1274 0.9187 0.0786 1.0000 Uiso R .
H462 H 0.8197 0.0386 0.9722 0.0785 1.0000 Uiso R .
H463 H 0.8545 0.0516 0.9084 0.0783 1.0000 Uiso R .
H471 H 0.6066 -0.3193 0.9295 0.0923 1.0000 Uiso R .
H472 H 0.7013 -0.3037 0.9719 0.0921 1.0000 Uiso R .
H473 H 0.6843 -0.3646 0.9044 0.0923 1.0000 Uiso R .
H481 H 0.5798 -0.0345 0.7021 0.0373 1.0000 Uiso R .
H482 H 0.5091 -0.1048 0.7251 0.0365 1.0000 Uiso R .

loop_
_atom_site_aniso_label
_atom_site_aniso_U_11
_atom_site_aniso_U_22
_atom_site_aniso_U_33
_atom_site_aniso_U_23
_atom_site_aniso_U_13
_atom_site_aniso_U_12
Ir1 0.02471(16) 0.02376(17) 0.02928(16) 0.00080(10) 0.00504(10) -0.00069(9)
Cl2 0.0384(7) 0.0356(8) 0.0494(8) -0.0056(6) 0.0145(6) 0.0028(6)
C3 0.0255(17) 0.024(3) 0.0352(19) 0.009(2) 0.0051(15) 0.0020(17)
N4 0.0306(19) 0.040(3) 0.0385(17) 0.0096(18) 0.0078(15) -0.0067(18)
C5 0.030(2) 0.057(4) 0.054(3) 0.023(3) 0.002(2) -0.008(3)
C6 0.028(2) 0.059(4) 0.046(2) 0.010(3) -0.002(2) -0.010(2)
N7 0.0288(18) 0.036(3) 0.0369(16) 0.0017(19) 0.0047(14) -0.0044(18)
C8 0.029(3) 0.048(3) 0.0381(17) 0.0133(18) 0.013(2) -0.003(2)
C9 0.028(3) 0.049(3) 0.0427(19) 0.0121(18) 0.013(2) -0.003(2)
C10 0.040(3) 0.053(3) 0.048(2) 0.020(2) 0.008(3) 0.002(3)
C11 0.039(3) 0.064(3) 0.040(2) 0.016(2) 0.007(3) -0.007(2)
C12 0.055(4) 0.058(3) 0.035(2) 0.008(2) 0.023(3) -0.002(3)
C13 0.038(3) 0.059(3) 0.039(2) 0.0136(19) 0.018(2) 0.005(2)
C14 0.054(3) 0.051(3) 0.059(3) 0.008(3) 0.028(3) 0.005(3)
C15 0.072(4) 0.092(5) 0.042(2) 0.025(3) 0.011(3) -0.005(4)
C16 0.065(4) 0.056(3) 0.055(4) 0.014(3) 0.030(3) 0.011(3)
C17 0.027(2) 0.0344(19) 0.029(2) 0.0043(17) -0.003(2) 0.004(2)
C18 0.046(3) 0.032(2) 0.033(3) -0.0039(18) -0.003(2) -0.005(2)
C19 0.060(4) 0.035(2) 0.028(3) -0.008(2) 0.002(3) 0.013(3)
C20 0.050(3) 0.042(2) 0.030(3) -0.0012(19) 0.006(3) 0.002(3)
C21 0.041(3) 0.029(3) 0.035(2) 0.0060(19) 0.007(2) 0.004(2)
C22 0.029(3) 0.0344(19) 0.028(2) 0.0026(17) -0.002(2) 0.006(2)
C23 0.088(5) 0.033(2) 0.046(4) 0.001(3) -0.001(4) -0.004(3)
C24 0.080(4) 0.066(4) 0.036(3) 0.004(3) 0.019(3) 0.010(4)
C25 0.059(3) 0.038(3) 0.039(3) 0.009(2) 0.015(3) 0.020(3)
C26 0.0284(15) 0.025(2) 0.036(3) -0.0034(19) 0.009(2) -0.0025(14)
N27 0.0282(16) 0.029(2) 0.044(2) 0.0018(16) 0.0130(18) -0.0015(14)
C28 0.0272(18) 0.030(3) 0.057(3) -0.003(2) 0.013(3) -0.0074(19)
C29 0.023(2) 0.035(3) 0.055(3) -0.002(2) 0.007(2) -0.0064(18)
N30 0.0254(16) 0.028(2) 0.046(3) -0.0013(17) 0.0103(18) -0.0021(15)
C31 0.030(2) 0.027(2) 0.046(2) 0.0021(16) 0.015(2) -0.0039(18)
C32 0.041(3) 0.031(2) 0.054(2) -0.0067(18) 0.016(2) -0.008(2)
C33 0.052(3) 0.025(3) 0.066(2) -0.006(2) 0.021(3) -0.003(2)
C34 0.043(3) 0.030(3) 0.067(2) 0.005(2) 0.016(3) -0.001(2)
C35 0.045(3) 0.034(3) 0.045(3) 0.0061(19) 0.013(2) -0.004(2)
C36 0.044(3) 0.030(2) 0.044(2) 0.0039(18) 0.018(2) -0.002(2)
C37 0.068(4) 0.039(4) 0.055(2) -0.014(3) 0.016(3) -0.017(3)
C38 0.068(4) 0.040(4) 0.098(5) 0.016(3) 0.012(4) 0.009(3)
C39 0.045(3) 0.041(3) 0.045(3) -0.004(2) 0.011(3) 0.001(3)
C40 0.028(2) 0.025(2) 0.039(2) -0.0042(17) 0.0083(16) 0.0020(16)
C41 0.029(3) 0.031(2) 0.045(3) -0.0042(18) 0.0038(18) 0.0062(19)
C42 0.037(3) 0.036(2) 0.040(3) 0.000(2) 0.003(2) 0.0077(19)
C43 0.052(3) 0.028(3) 0.042(3) -0.002(2) 0.000(2) 0.007(2)
C44 0.028(3) 0.024(2) 0.043(3) -0.0081(18) 0.0035(19) -0.003(2)
C45 0.025(2) 0.024(2) 0.037(2) -0.0079(17) 0.0118(16) 0.0058(15)
C46 0.044(3) 0.042(3) 0.061(4) -0.007(3) -0.013(3) 0.001(2)
C47 0.073(4) 0.039(3) 0.062(4) 0.010(3) -0.009(4) -0.010(3)
C48 0.027(2) 0.034(2) 0.031(2) -0.009(2) 0.0099(17) -0.0016(17)

loop_
_atom_type_symbol
_atom_type_scat_dispersion_real
_atom_type_scat_dispersion_imag
_atom_type_scat_Cromer_Mann_a1
_atom_type_scat_Cromer_Mann_b1
_atom_type_scat_Cromer_Mann_a2
_atom_type_scat_Cromer_Mann_b2
_atom_type_scat_Cromer_Mann_a3
_atom_type_scat_Cromer_Mann_b3
_atom_type_scat_Cromer_Mann_a4
_atom_type_scat_Cromer_Mann_b4
_atom_type_scat_Cromer_Mann_c
_atom_type_scat_source
C 0.0033 0.0016 2.3100 20.8439 1.0200 10.2075 1.5886 0.5687 0.8650 51.6512 0.2156 'International Tables Vol C 4.2.6.8 and 6.1.1.4'
H 0.0000 0.0000 0.4930 10.5109 0.3229 26.1257 0.1402 3.1424 0.0408 57.7998 0.0030 'International Tables Vol C 4.2.6.8 and 6.1.1.4'
N 0.0061 0.0033 12.2126 0.0057 3.1322 9.8933 2.0125 28.9975 1.1663 0.5826 -11.5290 'International Tables Vol C 4.2.6.8 and 6.1.1.4'
Ir -1.4442 7.9887 27.3049 1.5928 16.7296 8.8655 15.6115 0.4179 5.8338 45.0011 11.4722 'International Tables Vol C 4.2.6.8 and 6.1.1.4'
Cl 0.1484 0.1585 11.4604 0.0104 7.1964 1.1662 6.2556 18.5194 1.6455 47.7784 -9.5574 'International Tables Vol C 4.2.6.8 and 6.1.1.4'

loop_
_geom_angle_atom_site_label_1
_geom_angle_atom_site_label_2
_geom_angle_atom_site_label_3
_geom_angle
_geom_angle_publ_flag
Cl2 Ir1 C3 91.03(15) yes
Cl2 Ir1 C26 93.66(14) yes
C3 Ir1 C26 172.87(18) yes
Cl2 Ir1 C48 167.43(14) yes
C3 Ir1 C48 96.1(2) yes
C26 Ir1 C48 80.3(2) yes
Cl2 Ir1 H11 110.6 no
C3 Ir1 H11 92.2 no
C26 Ir1 H11 81.1 no
C48 Ir1 H11 79.5 no
Ir1 C3 N4 132.1(4) yes
Ir1 C3 N7 126.3(3) yes
N4 C3 N7 101.4(4) yes
C3 N4 C5 113.5(4) yes
C3 N4 C8 124.6(4) yes
C5 N4 C8 121.6(4) yes
N4 C5 C6 105.6(5) yes
N4 C5 H51 127.0 no
C6 C5 H51 127.4 no
C5 C6 N7 107.6(5) yes
C5 C6 H61 127.3 no
N7 C6 H61 125.1 no
C3 N7 C6 111.7(4) yes
C3 N7 C17 125.1(4) yes
C6 N7 C17 122.7(4) yes
N4 C8 C9 117.9(5) yes
N4 C8 C13 119.5(5) yes
C9 C8 C13 122.4(5) yes
C8 C9 C10 116.9(5) yes
C8 C9 C14 121.1(5) yes
C10 C9 C14 121.9(5) yes
C9 C10 C11 122.5(6) yes
C9 C10 H101 117.5 no
C11 C10 H101 120.0 no
C10 C11 C12 118.5(5) yes
C10 C11 C15 121.4(6) yes
C12 C11 C15 120.0(6) yes
C11 C12 C13 122.2(6) yes
C11 C12 H121 118.9 no
C13 C12 H121 118.9 no
C8 C13 C12 117.3(5) yes
C8 C13 C16 121.6(5) yes
C12 C13 C16 121.1(6) yes
C9 C14 H141 109.5 no
C9 C14 H142 108.8 no
H141 C14 H142 110.0 no
C9 C14 H143 108.4 no
H141 C14 H143 109.8 no
H142 C14 H143 110.3 no
C11 C15 H151 110.2 no
C11 C15 H152 108.2 no
H151 C15 H152 109.8 no
C11 C15 H153 110.5 no
H151 C15 H153 108.7 no
H152 C15 H153 109.4 no
C13 C16 H161 110.5 no
C13 C16 H162 109.0 no
H161 C16 H162 109.4 no
C13 C16 H163 109.1 no
H161 C16 H163 109.6 no
H162 C16 H163 109.2 no
N7 C17 C18 118.9(5) yes
N7 C17 C22 118.8(4) yes
C18 C17 C22 122.2(5) yes
C17 C18 C19 118.2(5) yes
C17 C18 C23 120.9(5) yes
C19 C18 C23 120.8(5) yes
C18 C19 C20 123.7(5) yes
C18 C19 H191 118.4 no
C20 C19 H191 117.9 no
C19 C20 C21 116.5(5) yes
C19 C20 C24 122.0(5) yes
C21 C20 C24 121.5(5) yes
C20 C21 C22 123.1(5) yes
C20 C21 H211 118.3 no
C22 C21 H211 118.6 no
C17 C22 C21 116.3(5) yes
C17 C22 C25 123.6(4) yes
C21 C22 C25 120.0(5) yes
C18 C23 H231 109.4 no
C18 C23 H232 110.2 no
H231 C23 H232 108.8 no
C18 C23 H233 110.9 no
H231 C23 H233 108.2 no
H232 C23 H233 109.2 no
C20 C24 H241 108.7 no
C20 C24 H242 108.6 no
H241 C24 H242 111.0 no
C20 C24 H243 110.5 no
H241 C24 H243 109.0 no
H242 C24 H243 109.1 no
C22 C25 H251 108.2 no
C22 C25 H252 109.3 no
H251 C25 H252 110.2 no
C22 C25 H253 108.5 no
H251 C25 H253 110.9 no
H252 C25 H253 109.8 no
Ir1 C26 N27 131.1(4) yes
Ir1 C26 N30 125.0(4) yes
N27 C26 N30 103.0(4) yes
C26 N27 C28 111.4(4) yes
C26 N27 C31 126.1(4) yes
C28 N27 C31 122.5(4) yes
N27 C28 C29 107.5(4) yes
N27 C28 H281 125.7 no
C29 C28 H281 126.7 no
C28 C29 N30 106.8(4) yes
C28 C29 H291 127.0 no
N30 C29 H291 126.2 no
C29 N30 C26 111.1(4) yes
C29 N30 C40 126.9(4) yes
C26 N30 C40 121.7(4) yes
N27 C31 C32 118.1(5) yes
N27 C31 C36 118.9(5) yes
C32 C31 C36 123.0(5) yes
C31 C32 C33 115.9(5) yes
C31 C32 C37 121.6(5) yes
C33 C32 C37 122.4(5) yes
C32 C33 C34 123.6(5) yes
C32 C33 H331 118.5 no
C34 C33 H331 117.9 no
C33 C34 C35 117.2(5) yes
C33 C34 C38 121.7(6) yes
C35 C34 C38 121.1(6) yes
C34 C35 C36 122.9(5) yes
C34 C35 H351 119.1 no
C36 C35 H351 118.0 no
C31 C36 C35 117.3(5) yes
C31 C36 C39 121.0(5) yes
C35 C36 C39 121.6(5) yes
C32 C37 H371 109.5 no
C32 C37 H372 109.7 no
H371 C37 H372 108.4 no
C32 C37 H373 110.7 no
H371 C37 H373 109.5 no
H372 C37 H373 108.9 no
C34 C38 H381 108.5 no
C34 C38 H382 110.3 no
H381 C38 H382 109.4 no
C34 C38 H383 108.8 no
H381 C38 H383 109.9 no
H382 C38 H383 109.9 no
C36 C39 H391 109.2 no
C36 C39 H392 110.3 no
H391 C39 H392 109.3 no
C36 C39 H393 108.1 no
H391 C39 H393 109.4 no
H392 C39 H393 110.4 no
N30 C40 C41 120.9(4) yes
N30 C40 C45 117.2(4) yes
C41 C40 C45 121.8(5) yes
C40 C41 C42 117.8(5) yes
C40 C41 C46 122.5(5) yes
C42 C41 C46 119.6(5) yes
C41 C42 C43 123.4(5) yes
C41 C42 H421 116.6 no
C43 C42 H421 120.0 no
C42 C43 C44 117.4(5) yes
C42 C43 C47 120.8(5) yes
C44 C43 C47 121.7(5) yes
C43 C44 C45 122.6(5) yes
C43 C44 H441 118.9 no
C45 C44 H441 118.5 no
C44 C45 C40 116.9(4) yes
C44 C45 C48 123.4(4) yes
C40 C45 C48 119.6(4) yes
C41 C46 H461 110.4 no
C41 C46 H462 109.7 no
H461 C46 H462 109.8 no
C41 C46 H463 108.9 no
H461 C46 H463 109.2 no
H462 C46 H463 108.8 no
C43 C47 H471 109.6 no
C43 C47 H472 110.1 no
H471 C47 H472 109.5 no
C43 C47 H473 109.2 no
H471 C47 H473 110.1 no
H472 C47 H473 108.4 no
C45 C48 Ir1 108.6(3) yes
C45 C48 H481 109.7 no
Ir1 C48 H481 109.6 no
C45 C48 H482 109.1 no
Ir1 C48 H482 110.2 no
H481 C48 H482 109.7 no

loop_
_geom_bond_atom_site_label_1
_geom_bond_atom_site_label_2
_geom_bond_distance
_geom_bond_publ_flag
Ir1 Cl2 2.4221(13) yes
Ir1 C3 2.032(5) yes
Ir1 C26 2.015(5) yes
Ir1 C48 2.077(5) yes
Ir1 H11 1.378 no
C3 N4 1.355(6) yes
C3 N7 1.387(7) yes
N4 C5 1.390(7) yes
N4 C8 1.468(7) yes
C5 C6 1.329(8) yes
C5 H51 0.925 no
C6 N7 1.380(7) yes
C6 H61 0.916 no
N7 C17 1.441(7) yes
C8 C9 1.388(8) yes
C8 C13 1.398(8) yes
C9 C10 1.393(8) yes
C9 C14 1.485(8) yes
C10 C11 1.359(9) yes
C10 H101 0.942 no
C11 C12 1.389(8) yes
C11 C15 1.497(9) yes
C12 C13 1.371(8) yes
C12 H121 0.935 no
C13 C16 1.495(8) yes
C14 H141 0.973 no
C14 H142 0.967 no
C14 H143 0.964 no
C15 H151 0.959 no
C15 H152 0.961 no
C15 H153 0.951 no
C16 H161 0.946 no
C16 H162 0.956 no
C16 H163 0.959 no
C17 C18 1.384(8) yes
C17 C22 1.404(7) yes
C18 C19 1.347(8) yes
C18 C23 1.520(8) yes
C19 C20 1.380(8) yes
C19 H191 0.931 no
C20 C21 1.400(8) yes
C20 C24 1.519(8) yes
C21 C22 1.380(7) yes
C21 H211 0.922 no
C22 C25 1.467(7) yes
C23 H231 0.958 no
C23 H232 0.954 no
C23 H233 0.957 no
C24 H241 0.949 no
C24 H242 0.954 no
C24 H243 0.961 no
C25 H251 0.956 no
C25 H252 0.967 no
C25 H253 0.948 no
C26 N27 1.367(7) yes
C26 N30 1.369(6) yes
N27 C28 1.385(6) yes
N27 C31 1.455(7) yes
C28 C29 1.317(7) yes
C28 H281 0.927 no
C29 N30 1.398(7) yes
C29 H291 0.921 no
N30 C40 1.420(6) yes
C31 C32 1.396(7) yes
C31 C36 1.390(8) yes
C32 C33 1.392(8) yes
C32 C37 1.500(8) yes
C33 C34 1.376(8) yes
C33 H331 0.923 no
C34 C35 1.387(8) yes
C34 C38 1.495(8) yes
C35 C36 1.374(8) yes
C35 H351 0.925 no
C36 C39 1.516(8) yes
C37 H371 0.952 no
C37 H372 0.957 no
C37 H373 0.963 no
C38 H381 0.964 no
C38 H382 0.956 no
C38 H383 0.960 no
C39 H391 0.961 no
C39 H392 0.956 no
C39 H393 0.966 no
C40 C41 1.394(7) yes
C40 C45 1.406(7) yes
C41 C42 1.377(8) yes
C41 C46 1.512(8) yes
C42 C43 1.388(8) yes
C42 H421 0.931 no
C43 C44 1.375(7) yes
C43 C47 1.492(8) yes
C44 C45 1.414(7) yes
C44 H441 0.929 no
C45 C48 1.494(7) yes
C46 H461 0.967 no
C46 H462 0.964 no
C46 H463 0.967 no
C47 H471 0.961 no
C47 H472 0.962 no
C47 H473 0.953 no
C48 H481 0.973 no
C48 H482 0.974 no

loop_
_platon_squeeze_void_nr
_platon_squeeze_void_average_x
_platon_squeeze_void_average_y
_platon_squeeze_void_average_z
_platon_squeeze_void_volume
_platon_squeeze_void_count_electrons
_platon_squeeze_void_content
1 0.000 0.000 0.500 173 19 ' '
2 0.500 0.500 1.000 173 19 ' '
